data_7110210
loop_
_publ_author_name
'Yu Peng'
'Xiao-Bo Xu'
'Jian Xiao'
'Ya-Wen Wang'

_publ_section_title
;
 Nickel-mediated stereocontrolled synthesis of spiroketals via tandem
 cyclization-coupling of beta-bromo ketals and aryl iodides
;
_journal_name_full Chem.Commun.
_journal_page_first 472
_journal_paper_doi 10.1039/c3cc47780k
_journal_volume 50
_journal_year 2014
_chemical_formula_sum 'C21 H24 O5 S'
_chemical_formula_weight 388.46
_chemical_name_systematic
; 
 ? 
;
_space_group_IT_number 14
_symmetry_cell_setting monoclinic
_symmetry_space_group_name_Hall '-P 2ybc'
_symmetry_space_group_name_H-M 'P 1 21/c 1'
_atom_sites_solution_hydrogens geom
_atom_sites_solution_primary direct
_atom_sites_solution_secondary difmap
_audit_creation_method SHELXL-97
_cell_angle_alpha 90.00
_cell_angle_beta 90.813(11)
_cell_angle_gamma 90.00
_cell_formula_units_Z 4
_cell_length_a 11.137(11)
_cell_length_b 9.246(9)
_cell_length_c 18.976(18)
_cell_measurement_reflns_used 1832
_cell_measurement_temperature 296(2)
_cell_measurement_theta_max 20.75
_cell_measurement_theta_min 2.45
_cell_volume 1954(3)
_computing_cell_refinement 'Bruker SAINT'
_computing_data_collection 'Bruker APEX2'
_computing_data_reduction 'Bruker SAINT'
_computing_molecular_graphics 'Bruker SHELXTL'
_computing_publication_material 'Bruker SHELXTL'
_computing_structure_refinement 'SHELXL-97 (Sheldrick, 2008)'
_computing_structure_solution 'SHELXS-97 (Sheldrick, 2008)'
_diffrn_ambient_temperature 296(2)
_diffrn_measured_fraction_theta_full 0.994
_diffrn_measured_fraction_theta_max 0.994
_diffrn_measurement_device_type 'Bruker APEX-II CCD'
_diffrn_measurement_method '\f and \w scans'
_diffrn_radiation_monochromator graphite
_diffrn_radiation_source 'fine-focus sealed tube'
_diffrn_radiation_type MoK\a
_diffrn_radiation_wavelength 0.71073
_diffrn_reflns_av_R_equivalents 0.0931
_diffrn_reflns_av_sigmaI/netI 0.0894
_diffrn_reflns_limit_h_max 13
_diffrn_reflns_limit_h_min -13
_diffrn_reflns_limit_k_max 11
_diffrn_reflns_limit_k_min -11
_diffrn_reflns_limit_l_max 21
_diffrn_reflns_limit_l_min -22
_diffrn_reflns_number 13647
_diffrn_reflns_theta_full 25.50
_diffrn_reflns_theta_max 25.50
_diffrn_reflns_theta_min 2.15
_exptl_absorpt_coefficient_mu 0.195
_exptl_absorpt_correction_T_max 0.9584
_exptl_absorpt_correction_T_min 0.9529
_exptl_absorpt_correction_type multi-scan
_exptl_absorpt_process_details SADABS
_exptl_crystal_colour colorless
_exptl_crystal_density_diffrn 1.321
_exptl_crystal_density_method 'not measured'
_exptl_crystal_description block
_exptl_crystal_F_000 824
_exptl_crystal_size_max 0.25
_exptl_crystal_size_mid 0.23
_exptl_crystal_size_min 0.22
_refine_diff_density_max 0.559
_refine_diff_density_min -0.644
_refine_diff_density_rms 0.082
_refine_ls_extinction_method none
_refine_ls_goodness_of_fit_ref 0.980
_refine_ls_hydrogen_treatment constr
_refine_ls_matrix_type full
_refine_ls_number_parameters 245
_refine_ls_number_reflns 3616
_refine_ls_number_restraints 60
_refine_ls_restrained_S_all 1.005
_refine_ls_R_factor_all 0.2005
_refine_ls_R_factor_gt 0.1190
_refine_ls_shift/su_max 0.000
_refine_ls_shift/su_mean 0.000
_refine_ls_structure_factor_coef Fsqd
_refine_ls_weighting_details 'calc w=1/[\s^2^(Fo^2^)+(0.3000P)^2^+0.2990P] where P=(Fo^2^+2Fc^2^)/3'
_refine_ls_weighting_scheme calc
_refine_ls_wR_factor_gt 0.3704
_refine_ls_wR_factor_ref 0.4400
_reflns_number_gt 1695
_reflns_number_total 3616
_reflns_threshold_expression >2sigma(I)
_cod_data_source_file c3cc47780k.txt
_cod_data_source_block p21c
_cod_original_sg_symbol_H-M P2(1)/c
_cod_database_code 7110210

loop_
_symmetry_equiv_pos_as_xyz
'x, y, z'
'-x, y+1/2, -z+1/2'
'-x, -y, -z'
'x, -y-1/2, z-1/2'

loop_
_atom_site_label
_atom_site_type_symbol
_atom_site_fract_x
_atom_site_fract_y
_atom_site_fract_z
_atom_site_U_iso_or_equiv
_atom_site_adp_type
_atom_site_occupancy
_atom_site_symmetry_multiplicity
_atom_site_calc_flag
_atom_site_refinement_flags
C1 C 0.1915(13) 0.1338(14) 0.5723(6) 0.131(3) Uani 1 1 d U
H1A H 0.2491 0.1593 0.6091 0.157 Uiso 1 1 calc R
H1B H 0.1872 0.0292 0.5692 0.157 Uiso 1 1 calc R
C2 C 0.0792(13) 0.1909(15) 0.5876(6) 0.128(3) Uani 1 1 d U
H2A H 0.0816 0.2413 0.6324 0.154 Uiso 1 1 calc R
H2B H 0.0196 0.1146 0.5898 0.154 Uiso 1 1 calc R
C3 C 0.0500(12) 0.2930(15) 0.5291(6) 0.125(3) Uani 1 1 d U
H3A H -0.0335 0.2852 0.5143 0.150 Uiso 1 1 calc R
H3B H 0.0672 0.3922 0.5424 0.150 Uiso 1 1 calc R
C4 C 0.1315(11) 0.2422(12) 0.4733(5) 0.102(2) Uani 1 1 d U
C5 C 0.1688(11) 0.3521(11) 0.4183(5) 0.106(3) Uani 1 1 d U
H5A H 0.1060 0.4234 0.4108 0.127 Uiso 1 1 calc R
H5B H 0.2418 0.4014 0.4331 0.127 Uiso 1 1 calc R
C6 C 0.1882(13) 0.2701(11) 0.3553(5) 0.111(3) Uani 1 1 d U
H6 H 0.2738 0.2463 0.3532 0.134 Uiso 1 1 calc R
C7 C 0.1196(13) 0.1316(12) 0.3695(6) 0.124(3) Uani 1 1 d U
H7A H 0.0566 0.1189 0.3342 0.149 Uiso 1 1 calc R
H7B H 0.1734 0.0493 0.3671 0.149 Uiso 1 1 calc R
C8 C 0.1525(9) 0.3341(9) 0.2880(4) 0.084(2) Uani 1 1 d .
H8A H 0.0656 0.3425 0.2866 0.101 Uiso 1 1 calc R
H8B H 0.1752 0.2686 0.2506 0.101 Uiso 1 1 calc R
C9 C 0.2047(7) 0.4786(8) 0.2732(4) 0.0663(19) Uani 1 1 d .
C10 C 0.1388(8) 0.6012(10) 0.2860(5) 0.079(2) Uani 1 1 d .
H10 H 0.0614 0.5920 0.3031 0.095 Uiso 1 1 calc R
C11 C 0.1828(8) 0.7325(9) 0.2744(4) 0.077(2) Uani 1 1 d .
H11 H 0.1366 0.8142 0.2831 0.093 Uiso 1 1 calc R
C12 C 0.2953(7) 0.7457(8) 0.2498(4) 0.0649(19) Uani 1 1 d .
C13 C 0.3626(7) 0.6291(10) 0.2354(4) 0.077(2) Uani 1 1 d .
H13 H 0.4394 0.6399 0.2175 0.093 Uiso 1 1 calc R
C14 C 0.3165(8) 0.4943(9) 0.2474(4) 0.077(2) Uani 1 1 d .
H14 H 0.3624 0.4129 0.2377 0.092 Uiso 1 1 calc R
C15 C 0.3384(7) 0.8839(8) 0.1026(4) 0.074(2) Uani 1 1 d .
C16 C 0.2547(8) 0.8025(11) 0.0668(6) 0.093(3) Uani 1 1 d .
H16 H 0.1755 0.7989 0.0815 0.112 Uiso 1 1 calc R
C17 C 0.2898(10) 0.7276(13) 0.0096(6) 0.103(3) Uani 1 1 d .
H17 H 0.2326 0.6760 -0.0163 0.124 Uiso 1 1 calc R
C18 C 0.4071(10) 0.7251(11) -0.0116(5) 0.096(3) Uani 1 1 d .
C19 C 0.4833(10) 0.8085(17) 0.0262(6) 0.126(4) Uani 1 1 d .
H19 H 0.5630 0.8114 0.0123 0.151 Uiso 1 1 calc R
C20 C 0.4540(8) 0.8858(12) 0.0810(6) 0.102(3) Uani 1 1 d .
H20 H 0.5113 0.9411 0.1048 0.122 Uiso 1 1 calc R
C21 C 0.4445(12) 0.6398(15) -0.0746(6) 0.133(4) Uani 1 1 d .
H21A H 0.4402 0.7000 -0.1158 0.200 Uiso 1 1 calc R
H21B H 0.3918 0.5584 -0.0807 0.200 Uiso 1 1 calc R
H21C H 0.5253 0.6062 -0.0677 0.200 Uiso 1 1 calc R
O1 O 0.2260(7) 0.1910(9) 0.5091(4) 0.118(2) Uani 1 1 d U
O2 O 0.0721(9) 0.1400(9) 0.4332(4) 0.139(3) Uani 1 1 d U
O3 O 0.3694(6) 1.1086(7) 0.1819(3) 0.0966(19) Uani 1 1 d .
O4 O 0.1734(5) 0.9888(6) 0.1786(3) 0.0908(18) Uani 1 1 d .
O5 O 0.3447(5) 0.8869(6) 0.2405(3) 0.0800(16) Uani 1 1 d .
S1 S 0.29841(19) 0.9803(2) 0.17633(12) 0.0759(8) Uani 1 1 d .

loop_
_atom_site_aniso_label
_atom_site_aniso_U_11
_atom_site_aniso_U_22
_atom_site_aniso_U_33
_atom_site_aniso_U_23
_atom_site_aniso_U_13
_atom_site_aniso_U_12
C1 0.168(7) 0.136(7) 0.089(6) 0.014(5) 0.010(6) 0.003(6)
C2 0.155(7) 0.135(7) 0.095(6) -0.002(5) 0.034(6) -0.021(6)
C3 0.134(6) 0.137(7) 0.103(6) -0.008(5) 0.017(5) 0.003(6)
C4 0.134(5) 0.115(5) 0.056(4) 0.002(4) -0.007(4) -0.028(4)
C5 0.158(7) 0.100(5) 0.059(4) 0.005(4) -0.006(5) -0.021(5)
C6 0.172(7) 0.096(5) 0.066(5) 0.008(4) 0.003(5) -0.027(5)
C7 0.195(7) 0.105(6) 0.073(5) 0.006(5) 0.004(5) -0.048(6)
C8 0.115(7) 0.079(5) 0.060(5) -0.005(4) -0.002(4) -0.006(5)
C9 0.083(5) 0.071(5) 0.044(4) 0.006(3) -0.007(3) -0.006(4)
C10 0.078(5) 0.079(6) 0.081(6) 0.014(4) 0.007(4) -0.007(4)
C11 0.080(6) 0.079(5) 0.074(5) 0.003(4) 0.016(4) 0.012(4)
C12 0.066(4) 0.073(5) 0.055(4) 0.009(4) -0.011(3) 0.001(4)
C13 0.060(4) 0.093(6) 0.080(6) 0.017(5) 0.001(4) 0.013(4)
C14 0.099(6) 0.069(5) 0.063(5) 0.021(4) 0.005(4) 0.020(4)
C15 0.079(5) 0.070(5) 0.073(5) 0.028(4) -0.009(4) -0.004(4)
C16 0.058(5) 0.112(7) 0.108(8) 0.001(6) -0.012(5) 0.004(5)
C17 0.089(7) 0.136(9) 0.084(7) -0.015(6) -0.017(5) -0.010(6)
C18 0.111(8) 0.100(7) 0.077(6) 0.013(5) -0.009(6) 0.007(6)
C19 0.090(7) 0.205(13) 0.083(7) -0.015(8) 0.009(6) -0.037(8)
C20 0.073(6) 0.119(8) 0.114(9) -0.010(7) 0.014(5) -0.015(5)
C21 0.154(11) 0.155(11) 0.092(8) -0.013(8) 0.010(7) 0.026(9)
O1 0.128(5) 0.143(5) 0.083(4) 0.029(4) 0.009(4) 0.011(4)
O2 0.199(6) 0.130(5) 0.088(4) -0.004(4) 0.002(4) -0.079(5)
O3 0.104(4) 0.078(4) 0.107(5) 0.002(3) -0.003(3) -0.012(3)
O4 0.085(4) 0.079(4) 0.108(5) 0.012(3) -0.004(3) 0.009(3)
O5 0.076(3) 0.072(3) 0.092(4) 0.008(3) -0.014(3) -0.008(3)
S1 0.0764(14) 0.0620(12) 0.0893(16) 0.0099(10) -0.0023(10) -0.0005(10)

loop_
_atom_type_symbol
_atom_type_description
_atom_type_scat_dispersion_real
_atom_type_scat_dispersion_imag
_atom_type_scat_source
C C 0.0033 0.0016 'International Tables Vol C Tables 4.2.6.8 and 6.1.1.4'
H H 0.0000 0.0000 'International Tables Vol C Tables 4.2.6.8 and 6.1.1.4'
O O 0.0106 0.0060 'International Tables Vol C Tables 4.2.6.8 and 6.1.1.4'
S S 0.1246 0.1234 'International Tables Vol C Tables 4.2.6.8 and 6.1.1.4'

loop_
_geom_angle_atom_site_label_1
_geom_angle_atom_site_label_2
_geom_angle_atom_site_label_3
_geom_angle
O1 C1 C2 107.4(11)
O1 C1 H1A 110.2
C2 C1 H1A 110.2
O1 C1 H1B 110.2
C2 C1 H1B 110.2
H1A C1 H1B 108.5
C1 C2 C3 105.8(10)
C1 C2 H2A 110.6
C3 C2 H2A 110.6
C1 C2 H2B 110.6
C3 C2 H2B 110.6
H2A C2 H2B 108.7
C4 C3 C2 101.7(10)
C4 C3 H3A 111.4
C2 C3 H3A 111.4
C4 C3 H3B 111.4
C2 C3 H3B 111.4
H3A C3 H3B 109.3
O1 C4 O2 114.1(10)
O1 C4 C3 103.7(8)
O2 C4 C3 108.6(10)
O1 C4 C5 111.5(9)
O2 C4 C5 102.3(7)
C3 C4 C5 117.1(10)
C6 C5 C4 105.4(8)
C6 C5 H5A 110.7
C4 C5 H5A 110.7
C6 C5 H5B 110.7
C4 C5 H5B 110.7
H5A C5 H5B 108.8
C5 C6 C8 118.2(10)
C5 C6 C7 102.4(9)
C8 C6 C7 111.5(9)
C5 C6 H6 108.1
C8 C6 H6 108.1
C7 C6 H6 108.1
O2 C7 C6 108.7(9)
O2 C7 H7A 110.0
C6 C7 H7A 110.0
O2 C7 H7B 110.0
C6 C7 H7B 110.0
H7A C7 H7B 108.3
C6 C8 C9 115.4(8)
C6 C8 H8A 108.4
C9 C8 H8A 108.4
C6 C8 H8B 108.4
C9 C8 H8B 108.4
H8A C8 H8B 107.5
C14 C9 C10 118.2(7)
C14 C9 C8 122.0(8)
C10 C9 C8 119.8(8)
C11 C10 C9 121.7(8)
C11 C10 H10 119.1
C9 C10 H10 119.1
C10 C11 C12 119.1(8)
C10 C11 H11 120.4
C12 C11 H11 120.4
C13 C12 C11 121.4(8)
C13 C12 O5 119.4(7)
C11 C12 O5 119.1(7)
C12 C13 C14 119.0(8)
C12 C13 H13 120.5
C14 C13 H13 120.5
C9 C14 C13 120.5(8)
C9 C14 H14 119.7
C13 C14 H14 119.7
C20 C15 C16 119.9(9)
C20 C15 S1 119.7(7)
C16 C15 S1 120.3(7)
C17 C16 C15 118.5(9)
C17 C16 H16 120.7
C15 C16 H16 120.7
C16 C17 C18 122.1(9)
C16 C17 H17 118.9
C18 C17 H17 118.9
C19 C18 C17 115.4(10)
C19 C18 C21 123.2(11)
C17 C18 C21 121.3(11)
C20 C19 C18 125.1(11)
C20 C19 H19 117.5
C18 C19 H19 117.5
C19 C20 C15 118.8(10)
C19 C20 H20 120.6
C15 C20 H20 120.6
C18 C21 H21A 109.5
C18 C21 H21B 109.5
H21A C21 H21B 109.5
C18 C21 H21C 109.5
H21A C21 H21C 109.5
H21B C21 H21C 109.5
C4 O1 C1 110.8(9)
C7 O2 C4 110.4(9)
C12 O5 S1 118.4(4)
O4 S1 O3 120.1(4)
O4 S1 O5 108.8(3)
O3 S1 O5 103.0(3)
O4 S1 C15 108.9(4)
O3 S1 C15 109.9(4)
O5 S1 C15 105.0(3)

loop_
_geom_bond_atom_site_label_1
_geom_bond_atom_site_label_2
_geom_bond_distance
C1 O1 1.371(13)
C1 C2 1.392(17)
C1 H1A 0.9700
C1 H1B 0.9700
C2 C3 1.490(17)
C2 H2A 0.9700
C2 H2B 0.9700
C3 C4 1.480(15)
C3 H3A 0.9700
C3 H3B 0.9700
C4 O1 1.331(13)
C4 O2 1.376(12)
C4 C5 1.518(13)
C5 C6 1.435(14)
C5 H5A 0.9700
C5 H5B 0.9700
C6 C8 1.456(13)
C6 C7 1.517(14)
C6 H6 0.9800
C7 O2 1.330(13)
C7 H7A 0.9700
C7 H7B 0.9700
C8 C9 1.485(11)
C8 H8A 0.9700
C8 H8B 0.9700
C9 C14 1.352(11)
C9 C10 1.374(12)
C10 C11 1.328(11)
C10 H10 0.9300
C11 C12 1.349(11)
C11 H11 0.9300
C12 C13 1.343(11)
C12 O5 1.428(9)
C13 C14 1.368(11)
C13 H13 0.9300
C14 H14 0.9300
C15 C20 1.356(12)
C15 C16 1.372(12)
C15 S1 1.723(9)
C16 C17 1.350(14)
C16 H16 0.9300
C17 C18 1.373(15)
C17 H17 0.9300
C18 C19 1.346(15)
C18 C21 1.496(15)
C19 C20 1.307(15)
C19 H19 0.9300
C20 H20 0.9300
C21 H21A 0.9600
C21 H21B 0.9600
C21 H21C 0.9600
O3 S1 1.428(6)
O4 S1 1.396(6)
O5 S1 1.574(6)

loop_
_geom_torsion_atom_site_label_1
_geom_torsion_atom_site_label_2
_geom_torsion_atom_site_label_3
_geom_torsion_atom_site_label_4
_geom_torsion
O1 C1 C2 C3 -2.2(15)
C1 C2 C3 C4 19.9(14)
C2 C3 C4 O1 -31.0(12)
C2 C3 C4 O2 90.7(11)
C2 C3 C4 C5 -154.2(10)
O1 C4 C5 C6 90.8(11)
O2 C4 C5 C6 -31.5(13)
C3 C4 C5 C6 -150.1(11)
C4 C5 C6 C8 142.5(10)
C4 C5 C6 C7 19.6(13)
C5 C6 C7 O2 -1.1(14)
C8 C6 C7 O2 -128.5(11)
C5 C6 C8 C9 55.1(14)
C7 C6 C8 C9 173.4(9)
C6 C8 C9 C14 82.0(11)
C6 C8 C9 C10 -97.9(11)
C14 C9 C10 C11 -0.9(12)
C8 C9 C10 C11 179.0(8)
C9 C10 C11 C12 -0.3(13)
C10 C11 C12 C13 1.5(13)
C10 C11 C12 O5 -177.1(7)
C11 C12 C13 C14 -1.4(12)
O5 C12 C13 C14 177.2(7)
C10 C9 C14 C13 0.9(12)
C8 C9 C14 C13 -178.9(7)
C12 C13 C14 C9 0.1(12)
C20 C15 C16 C17 -1.2(13)
S1 C15 C16 C17 -179.5(8)
C15 C16 C17 C18 3.2(16)
C16 C17 C18 C19 -3.5(16)
C16 C17 C18 C21 179.2(10)
C17 C18 C19 C20 1.9(19)
C21 C18 C19 C20 179.2(13)
C18 C19 C20 C15 0(2)
C16 C15 C20 C19 -0.3(16)
S1 C15 C20 C19 177.9(10)
O2 C4 O1 C1 -85.8(11)
C3 C4 O1 C1 32.1(12)
C5 C4 O1 C1 159.0(10)
C2 C1 O1 C4 -19.4(14)
C6 C7 O2 C4 -20.4(15)
O1 C4 O2 C7 -88.6(12)
C3 C4 O2 C7 156.4(11)
C5 C4 O2 C7 32.0(13)
C13 C12 O5 S1 107.2(7)
C11 C12 O5 S1 -74.2(8)
C12 O5 S1 O4 53.8(6)
C12 O5 S1 O3 -177.7(6)
C12 O5 S1 C15 -62.6(6)
C20 C15 S1 O4 166.6(7)
C16 C15 S1 O4 -15.1(8)
C20 C15 S1 O3 33.2(8)
C16 C15 S1 O3 -148.5(7)
C20 C15 S1 O5 -76.9(8)
C16 C15 S1 O5 101.3(7)
